data_1553674
loop_
_publ_author_name
'Peng, Zhixing'
'Huang, Kai'
'Tao, Yuhan'
'Li, Xihui'
'Zhang, Lianpeng'
'Lu, Ping'
'Wang, Yanguang'

_publ_section_title
;
 Turning on the solid emission from non-emissive 2-aryl-3-cyanobenzofurans
 by tethering tetraphenylethene for green electroluminescence
;
_journal_issue 9
_journal_name_full 'Materials Chemistry Frontiers'
_journal_page_first 1858
_journal_paper_doi 10.1039/C7QM00145B
_journal_volume 1
_journal_year 2017
_chemical_formula_moiety 'C42 H29 N O2'
_chemical_formula_sum 'C42 H29 N O2'
_chemical_formula_weight 579.66
_space_group_crystal_system triclinic
_space_group_IT_number 2
_space_group_name_Hall '-P 1'
_space_group_name_H-M_alt 'P -1'
_atom_sites_solution_hydrogens geom
_atom_sites_solution_primary direct
_atom_sites_solution_secondary difmap
_audit_creation_date 2016-04-22
_audit_creation_method
;
Olex2 1.2
(compiled 2014.03.20 svn.r2914 for OlexSys, GUI svn.r4816)
;
_audit_update_record
;
2016-12-07 deposited with the CCDC.
2017-05-09 downloaded from the CCDC.
;
_cell_angle_alpha 90.309(5)
_cell_angle_beta 105.929(6)
_cell_angle_gamma 93.468(6)
_cell_formula_units_Z 2
_cell_length_a 9.4088(7)
_cell_length_b 11.4520(8)
_cell_length_c 15.1598(9)
_cell_measurement_reflns_used 2117
_cell_measurement_temperature 293(2)
_cell_measurement_theta_max 29.3431
_cell_measurement_theta_min 2.9581
_cell_volume 1567.45(19)
_computing_cell_refinement
;
CrysAlisPro, Agilent Technologies,
Version 1.171.35.11 (release 16-05-2011 CrysAlis171 .NET)
(compiled May 16 2011,17:55:39)
;
_computing_data_collection
;
CrysAlisPro, Agilent Technologies,
Version 1.171.35.11 (release 16-05-2011 CrysAlis171 .NET)
(compiled May 16 2011,17:55:39)
;
_computing_data_reduction
;
CrysAlisPro, Agilent Technologies,
Version 1.171.35.11 (release 16-05-2011 CrysAlis171 .NET)
(compiled May 16 2011,17:55:39)
;
_computing_molecular_graphics 'Olex2 (Dolomanov et al., 2009)'
_computing_publication_material 'Olex2 (Dolomanov et al., 2009)'
_computing_structure_refinement 'ShelXL (Sheldrick, 2008)'
_computing_structure_solution 'ShelXS (Sheldrick, 2008)'
_diffrn_ambient_temperature 293.15
_diffrn_detector_area_resol_mean 10.3592
_diffrn_measured_fraction_theta_full 0.996
_diffrn_measured_fraction_theta_max 0.996
_diffrn_measurement_device_type 'Xcalibur, Atlas, Gemini ultra'
_diffrn_measurement_method '\w scans'
_diffrn_orient_matrix_UB_11 -0.0701340000
_diffrn_orient_matrix_UB_12 -0.0212544000
_diffrn_orient_matrix_UB_13 0.0042770000
_diffrn_orient_matrix_UB_21 -0.0114565000
_diffrn_orient_matrix_UB_22 0.0560942000
_diffrn_orient_matrix_UB_23 0.0158691000
_diffrn_orient_matrix_UB_31 -0.0334926000
_diffrn_orient_matrix_UB_32 0.0159359000
_diffrn_orient_matrix_UB_33 -0.0458102000
_diffrn_radiation_monochromator graphite
_diffrn_radiation_type MoK\a
_diffrn_radiation_wavelength 0.71073
_diffrn_reflns_av_R_equivalents 0.0268
_diffrn_reflns_av_unetI/netI 0.0550
_diffrn_reflns_limit_h_max 10
_diffrn_reflns_limit_h_min -11
_diffrn_reflns_limit_k_max 13
_diffrn_reflns_limit_k_min -13
_diffrn_reflns_limit_l_max 18
_diffrn_reflns_limit_l_min -14
_diffrn_reflns_number 9877
_diffrn_reflns_theta_full 25.35
_diffrn_reflns_theta_max 25.35
_diffrn_reflns_theta_min 2.96
_diffrn_source 'Enhance (Mo) X-ray Source'
_exptl_absorpt_coefficient_mu 0.075
_exptl_absorpt_correction_T_max 1.00000
_exptl_absorpt_correction_T_min 0.97408
_exptl_absorpt_correction_type multi-scan
_exptl_absorpt_process_details
;
CrysAlisPro, Agilent Technologies,
Version 1.171.35.11 (release 16-05-2011 CrysAlis171 .NET)
(compiled May 16 2011,17:55:39)
Empirical absorption correction using spherical harmonics,
 implemented in SCALE3 ABSPACK scaling algorithm.
;
_exptl_crystal_colour colourless
_exptl_crystal_colour_primary colourless
_exptl_crystal_density_diffrn 1.228
_exptl_crystal_density_method 'not measured'
_exptl_crystal_description block
_exptl_crystal_F_000 608
_exptl_crystal_size_max 0.39
_exptl_crystal_size_mid 0.36
_exptl_crystal_size_min 0.2
_refine_diff_density_max 0.157
_refine_diff_density_min -0.206
_refine_diff_density_rms 0.034
_refine_ls_extinction_method none
_refine_ls_goodness_of_fit_ref 1.040
_refine_ls_hydrogen_treatment constr
_refine_ls_matrix_type full
_refine_ls_number_parameters 407
_refine_ls_number_reflns 5721
_refine_ls_number_restraints 0
_refine_ls_restrained_S_all 1.040
_refine_ls_R_factor_all 0.0904
_refine_ls_R_factor_gt 0.0502
_refine_ls_shift/su_max 0.000
_refine_ls_shift/su_mean 0.000
_refine_ls_structure_factor_coef Fsqd
_refine_ls_weighting_details 'calc w=1/[\s^2^(Fo^2^)+(0.0454P)^2^+0.0145P] where P=(Fo^2^+2Fc^2^)/3'
_refine_ls_weighting_scheme calc
_refine_ls_wR_factor_gt 0.1029
_refine_ls_wR_factor_ref 0.1273
_reflns_number_gt 3625
_reflns_number_total 5721
_reflns_threshold_expression >2sigma(I)
_cod_data_source_file c7qm00145b2.cif
_cod_data_source_block 160422_pzx9235
_cod_original_cell_volume 1567.45(18)
_cod_database_code 1553674
_chemical_oxdiff_formula 'c10 h10 n2 o8 s1'
_reflns_odcompleteness_completeness 99.59
_reflns_odcompleteness_iscentric 1
_reflns_odcompleteness_theta 26.32
_olex2_refinement_description
;
1. Fixed Uiso
 At 1.2 times of:
  All C(H) groups
 At 1.5 times of:
  All C(H,H,H) groups
2.a Aromatic/amide H refined with riding coordinates:
 C2(H2), C3(H3), C4(H4), C10(H10), C11(H11), C13(H13), C14(H14), C17(H17),
 C18(H18), C20(H20), C21(H21), C24(H24), C25(H25), C26(H26), C27(H27), C28(H28),
  C31(H31), C32(H32), C33(H33), C34(H34), C35(H35), C37(H37), C38(H38),
 C39(H39), C40(H40), C41(H41)
2.b Idealised Me refined as rotating group:
 C15(H15A,H15B,H15C)
;

loop_
_space_group_symop_id
_space_group_symop_operation_xyz
1 'x, y, z'
2 '-x, -y, -z'

loop_
_atom_site_label
_atom_site_type_symbol
_atom_site_fract_x
_atom_site_fract_y
_atom_site_fract_z
_atom_site_U_iso_or_equiv
_atom_site_adp_type
_atom_site_occupancy
_atom_site_calc_flag
_atom_site_refinement_flags_posn
O1 O 0.15917(14) 0.52846(10) 0.43439(8) 0.0462(3) Uani 1 d .
O2 O -0.2756(2) 0.94901(13) 0.39127(11) 0.0823(5) Uani 1 d .
N1 N 0.5225(2) 0.24827(17) 0.51495(13) 0.0720(6) Uani 1 d .
C1 C 0.1670(2) 0.64950(16) 0.57040(13) 0.0473(5) Uani 1 d .
C2 C 0.2442(2) 0.66104(18) 0.66360(14) 0.0595(6) Uani 1 d .
H2 H 0.2207 0.7205 0.6982 0.071 Uiso 1 calc R
C3 C 0.3537(3) 0.5886(2) 0.70692(15) 0.0644(6) Uani 1 d .
H3 H 0.3995 0.6003 0.7693 0.077 Uiso 1 calc R
C4 C 0.3968(2) 0.49965(18) 0.66039(14) 0.0567(6) Uani 1 d .
H4 H 0.4706 0.4514 0.6898 0.068 Uiso 1 calc R
C5 C 0.3250(2) 0.48542(16) 0.56740(13) 0.0461(5) Uani 1 d .
C6 C 0.2136(2) 0.55862(15) 0.52653(12) 0.0435(5) Uani 1 d .
C7 C 0.2366(2) 0.43802(15) 0.41631(13) 0.0431(5) Uani 1 d .
C8 C 0.3383(2) 0.40891(15) 0.49519(13) 0.0454(5) Uani 1 d .
C9 C 0.0504(2) 0.72810(16) 0.52508(14) 0.0491(5) Uani 1 d .
C10 C -0.0098(2) 0.80357(17) 0.57440(15) 0.0572(6) Uani 1 d .
H10 H 0.0237 0.8039 0.6381 0.069 Uiso 1 calc R
C11 C -0.1175(2) 0.87863(17) 0.53375(15) 0.0597(6) Uani 1 d .
H11 H -0.1544 0.9282 0.5698 0.072 Uiso 1 calc R
C12 C -0.1693(3) 0.87943(17) 0.44008(16) 0.0617(6) Uani 1 d .
C13 C -0.1117(3) 0.8061(2) 0.38873(16) 0.0888(9) Uani 1 d .
H13 H -0.1457 0.8064 0.3251 0.107 Uiso 1 calc R
C14 C -0.0042(3) 0.7321(2) 0.43014(16) 0.0787(8) Uani 1 d .
H14 H 0.0329 0.6835 0.3936 0.094 Uiso 1 calc R
C15 C -0.3372(3) 1.02808(19) 0.44010(18) 0.0798(7) Uani 1 d .
H15A H -0.4049 1.0743 0.3975 0.120 Uiso 1 calc GR
H15B H -0.2594 1.0785 0.4787 0.120 Uiso 1 calc GR
H15C H -0.3890 0.9852 0.4773 0.120 Uiso 1 calc GR
C16 C 0.1920(2) 0.39496(14) 0.32168(12) 0.0412(5) Uani 1 d .
C17 C 0.0595(2) 0.42779(15) 0.26257(13) 0.0471(5) Uani 1 d .
H17 H 0.0022 0.4791 0.2834 0.057 Uiso 1 calc R
C18 C 0.0132(2) 0.38485(16) 0.17380(13) 0.0489(5) Uani 1 d .
H18 H -0.0768 0.4060 0.1359 0.059 Uiso 1 calc R
C19 C 0.0973(2) 0.31081(15) 0.13927(12) 0.0431(5) Uani 1 d .
C20 C 0.2317(2) 0.28225(16) 0.19742(13) 0.0497(5) Uani 1 d .
H20 H 0.2926 0.2359 0.1752 0.060 Uiso 1 calc R
C21 C 0.2764(2) 0.32137(16) 0.28771(13) 0.0485(5) Uani 1 d .
H21 H 0.3647 0.2978 0.3262 0.058 Uiso 1 calc R
C22 C 0.0475(2) 0.26845(15) 0.04159(13) 0.0471(5) Uani 1 d .
C23 C 0.1543(2) 0.29904(16) -0.01361(13) 0.0468(5) Uani 1 d .
C24 C 0.2199(2) 0.41196(18) -0.00771(15) 0.0609(6) Uani 1 d .
H24 H 0.1972 0.4680 0.0301 0.073 Uiso 1 calc R
C25 C 0.3195(3) 0.4412(2) -0.05827(18) 0.0741(7) Uani 1 d .
H25 H 0.3619 0.5171 -0.0552 0.089 Uiso 1 calc R
C26 C 0.3550(3) 0.3580(3) -0.11265(17) 0.0778(7) Uani 1 d .
H26 H 0.4216 0.3776 -0.1464 0.093 Uiso 1 calc R
C27 C 0.2930(3) 0.2469(2) -0.11728(16) 0.0719(7) Uani 1 d .
H27 H 0.3181 0.1906 -0.1538 0.086 Uiso 1 calc R
C28 C 0.1936(2) 0.21740(19) -0.06834(14) 0.0586(6) Uani 1 d .
H28 H 0.1521 0.1411 -0.0722 0.070 Uiso 1 calc R
C29 C -0.0851(2) 0.21068(16) 0.00588(13) 0.0493(5) Uani 1 d .
C30 C -0.1477(2) 0.18760(16) -0.09488(12) 0.0468(5) Uani 1 d .
C31 C -0.1648(2) 0.27739(17) -0.15720(14) 0.0622(6) Uani 1 d .
H31 H -0.1326 0.3535 -0.1363 0.075 Uiso 1 calc R
C32 C -0.2283(3) 0.2559(2) -0.24909(15) 0.0740(7) Uani 1 d .
H32 H -0.2392 0.3175 -0.2897 0.089 Uiso 1 calc R
C33 C -0.2758(3) 0.1446(2) -0.28142(15) 0.0766(7) Uani 1 d .
H33 H -0.3183 0.1304 -0.3439 0.092 Uiso 1 calc R
C34 C -0.2605(3) 0.0543(2) -0.22163(15) 0.0726(7) Uani 1 d .
H34 H -0.2915 -0.0216 -0.2435 0.087 Uiso 1 calc R
C35 C -0.1989(2) 0.07563(17) -0.12851(14) 0.0595(6) Uani 1 d .
H35 H -0.1918 0.0141 -0.0881 0.071 Uiso 1 calc R
C36 C -0.1811(2) 0.16708(16) 0.06401(13) 0.0493(5) Uani 1 d .
C37 C -0.3319(3) 0.1820(2) 0.03707(17) 0.0767(7) Uani 1 d .
H37 H -0.3725 0.2216 -0.0165 0.092 Uiso 1 calc R
C38 C -0.4233(3) 0.1385(3) 0.0890(2) 0.0970(9) Uani 1 d .
H38 H -0.5241 0.1497 0.0706 0.116 Uiso 1 calc R
C39 C -0.3649(4) 0.0792(2) 0.1672(2) 0.0905(9) Uani 1 d .
H39 H -0.4262 0.0503 0.2020 0.109 Uiso 1 calc R
C40 C -0.2176(3) 0.06223(19) 0.19448(16) 0.0724(7) Uani 1 d .
H40 H -0.1785 0.0214 0.2476 0.087 Uiso 1 calc R
C41 C -0.1260(2) 0.10546(16) 0.14359(13) 0.0556(6) Uani 1 d .
H41 H -0.0254 0.0932 0.1628 0.067 Uiso 1 calc R
C42 C 0.4393(2) 0.31904(18) 0.50509(13) 0.0512(5) Uani 1 d .

loop_
_atom_site_aniso_label
_atom_site_aniso_U_11
_atom_site_aniso_U_22
_atom_site_aniso_U_33
_atom_site_aniso_U_23
_atom_site_aniso_U_13
_atom_site_aniso_U_12
O1 0.0505(8) 0.0474(7) 0.0390(7) -0.0093(6) 0.0097(6) 0.0035(6)
O2 0.1079(14) 0.0731(10) 0.0758(11) 0.0066(9) 0.0351(10) 0.0386(10)
N1 0.0743(14) 0.0740(12) 0.0672(13) 0.0104(10) 0.0145(11) 0.0233(11)
C1 0.0553(13) 0.0462(11) 0.0424(12) -0.0072(9) 0.0187(10) -0.0043(9)
C2 0.0678(15) 0.0642(13) 0.0496(13) -0.0133(10) 0.0228(12) -0.0014(12)
C3 0.0698(16) 0.0817(16) 0.0377(12) -0.0068(11) 0.0098(11) -0.0027(13)
C4 0.0592(14) 0.0649(13) 0.0425(13) -0.0001(10) 0.0090(11) 0.0019(11)
C5 0.0499(12) 0.0489(11) 0.0395(11) -0.0042(9) 0.0141(10) -0.0046(9)
C6 0.0467(12) 0.0465(11) 0.0367(11) -0.0059(9) 0.0123(9) -0.0057(9)
C7 0.0436(11) 0.0405(10) 0.0456(12) -0.0038(9) 0.0136(10) 0.0004(9)
C8 0.0448(12) 0.0450(10) 0.0450(12) -0.0007(9) 0.0109(10) -0.0001(9)
C9 0.0570(13) 0.0460(11) 0.0477(12) -0.0089(9) 0.0219(10) -0.0039(10)
C10 0.0652(15) 0.0589(13) 0.0499(13) -0.0130(10) 0.0217(11) -0.0027(11)
C11 0.0689(16) 0.0536(12) 0.0656(15) -0.0099(11) 0.0336(12) 0.0046(11)
C12 0.0773(17) 0.0513(12) 0.0638(16) 0.0013(11) 0.0292(13) 0.0142(12)
C13 0.134(3) 0.0908(18) 0.0473(14) -0.0002(13) 0.0238(15) 0.0541(17)
C14 0.116(2) 0.0781(15) 0.0516(15) -0.0003(12) 0.0307(14) 0.0450(15)
C15 0.0892(19) 0.0643(14) 0.102(2) 0.0021(13) 0.0492(16) 0.0223(13)
C16 0.0437(12) 0.0389(10) 0.0393(11) -0.0038(8) 0.0094(9) 0.0001(9)
C17 0.0496(12) 0.0454(10) 0.0465(12) -0.0044(9) 0.0121(10) 0.0108(9)
C18 0.0459(12) 0.0526(11) 0.0437(12) -0.0010(9) 0.0031(10) 0.0103(9)
C19 0.0476(12) 0.0420(10) 0.0379(11) -0.0026(8) 0.0086(9) 0.0029(9)
C20 0.0493(13) 0.0531(11) 0.0464(12) -0.0087(9) 0.0109(10) 0.0109(9)
C21 0.0425(12) 0.0550(11) 0.0430(12) -0.0034(9) 0.0018(9) 0.0107(9)
C22 0.0518(13) 0.0453(10) 0.0419(11) -0.0041(9) 0.0083(10) 0.0066(9)
C23 0.0481(12) 0.0523(12) 0.0375(11) -0.0026(9) 0.0075(9) 0.0046(9)
C24 0.0623(15) 0.0539(12) 0.0646(15) -0.0002(11) 0.0149(12) 0.0023(11)
C25 0.0662(17) 0.0669(15) 0.0874(18) 0.0164(14) 0.0192(14) -0.0038(13)
C26 0.0716(17) 0.098(2) 0.0714(17) 0.0195(15) 0.0320(14) 0.0103(15)
C27 0.0713(17) 0.0906(18) 0.0573(15) -0.0039(13) 0.0220(13) 0.0128(14)
C28 0.0638(15) 0.0625(13) 0.0499(13) -0.0055(11) 0.0176(11) 0.0003(11)
C29 0.0528(13) 0.0491(11) 0.0424(11) -0.0023(9) 0.0066(10) 0.0068(9)
C30 0.0457(12) 0.0521(11) 0.0400(11) -0.0026(9) 0.0078(9) 0.0020(9)
C31 0.0702(15) 0.0546(12) 0.0548(14) 0.0041(10) 0.0056(12) 0.0035(11)
C32 0.0893(19) 0.0759(16) 0.0469(14) 0.0144(12) 0.0018(13) 0.0065(13)
C33 0.0874(19) 0.0877(17) 0.0406(13) -0.0046(12) -0.0056(12) 0.0044(14)
C34 0.0855(18) 0.0663(14) 0.0533(14) -0.0114(11) 0.0000(13) -0.0046(12)
C35 0.0692(15) 0.0562(12) 0.0469(13) 0.0020(10) 0.0067(11) -0.0013(11)
C36 0.0504(13) 0.0532(11) 0.0420(12) -0.0083(9) 0.0097(10) 0.0007(9)
C37 0.0552(16) 0.1108(19) 0.0618(16) 0.0006(13) 0.0116(13) 0.0080(13)
C38 0.0556(17) 0.153(3) 0.086(2) -0.0115(19) 0.0284(15) 0.0009(17)
C39 0.091(2) 0.116(2) 0.074(2) -0.0181(16) 0.0447(17) -0.0241(18)
C40 0.098(2) 0.0666(14) 0.0552(15) -0.0075(11) 0.0279(14) -0.0085(14)
C41 0.0638(14) 0.0529(12) 0.0489(13) -0.0042(10) 0.0146(11) -0.0006(10)
C42 0.0543(14) 0.0538(12) 0.0433(12) 0.0008(10) 0.0099(10) 0.0035(11)

loop_
_atom_type_symbol
_atom_type_description
_atom_type_scat_dispersion_real
_atom_type_scat_dispersion_imag
_atom_type_scat_source
C C 0.0033 0.0016 'International Tables Vol C Tables 4.2.6.8 and 6.1.1.4'
H H 0.0000 0.0000 'International Tables Vol C Tables 4.2.6.8 and 6.1.1.4'
N N 0.0061 0.0033 'International Tables Vol C Tables 4.2.6.8 and 6.1.1.4'
O O 0.0106 0.0060 'International Tables Vol C Tables 4.2.6.8 and 6.1.1.4'

loop_
_geom_angle_atom_site_label_1
_geom_angle_atom_site_label_2
_geom_angle_atom_site_label_3
_geom_angle
C7 O1 C6 107.93(14)
C12 O2 C15 118.43(19)
C2 C1 C9 122.74(19)
C6 C1 C2 112.53(19)
C6 C1 C9 124.73(17)
C1 C2 H2 118.3
C3 C2 C1 123.5(2)
C3 C2 H2 118.3
C2 C3 H3 119.0
C4 C3 C2 122.0(2)
C4 C3 H3 119.0
C3 C4 H4 121.6
C3 C4 C5 116.9(2)
C5 C4 H4 121.6
C4 C5 C6 119.54(19)
C4 C5 C8 134.8(2)
C6 C5 C8 105.69(16)
O1 C6 C1 125.20(17)
O1 C6 C5 109.17(17)
C1 C6 C5 125.61(17)
O1 C7 C16 114.94(15)
C8 C7 O1 109.59(17)
C8 C7 C16 135.46(19)
C7 C8 C5 107.62(18)
C7 C8 C42 126.78(19)
C42 C8 C5 125.60(17)
C10 C9 C1 122.18(18)
C10 C9 C14 115.5(2)
C14 C9 C1 122.3(2)
C9 C10 H10 118.4
C9 C10 C11 123.3(2)
C11 C10 H10 118.4
C10 C11 H11 120.3
C12 C11 C10 119.5(2)
C12 C11 H11 120.3
O2 C12 C13 115.7(2)
C11 C12 O2 125.4(2)
C11 C12 C13 118.9(2)
C12 C13 H13 119.5
C12 C13 C14 121.0(2)
C14 C13 H13 119.5
C9 C14 H14 119.1
C13 C14 C9 121.8(2)
C13 C14 H14 119.1
O2 C15 H15A 109.5
O2 C15 H15B 109.5
O2 C15 H15C 109.5
H15A C15 H15B 109.5
H15A C15 H15C 109.5
H15B C15 H15C 109.5
C17 C16 C7 119.63(18)
C21 C16 C7 122.15(17)
C21 C16 C17 118.23(18)
C16 C17 H17 119.8
C18 C17 C16 120.41(19)
C18 C17 H17 119.8
C17 C18 H18 119.2
C17 C18 C19 121.65(18)
C19 C18 H18 119.2
C18 C19 C22 120.80(16)
C20 C19 C18 117.56(17)
C20 C19 C22 121.58(19)
C19 C20 H20 119.4
C21 C20 C19 121.2(2)
C21 C20 H20 119.4
C16 C21 H21 119.5
C20 C21 C16 120.90(17)
C20 C21 H21 119.5
C19 C22 C23 114.74(15)
C29 C22 C19 122.10(18)
C29 C22 C23 123.13(17)
C24 C23 C22 119.54(19)
C28 C23 C22 122.06(16)
C28 C23 C24 118.37(19)
C23 C24 H24 120.0
C23 C24 C25 120.1(2)
C25 C24 H24 120.0
C24 C25 H25 120.0
C26 C25 C24 120.0(2)
C26 C25 H25 120.0
C25 C26 H26 120.0
C27 C26 C25 120.1(2)
C27 C26 H26 120.0
C26 C27 H27 119.8
C26 C27 C28 120.4(2)
C28 C27 H27 119.8
C23 C28 H28 119.4
C27 C28 C23 121.1(2)
C27 C28 H28 119.4
C22 C29 C30 122.34(18)
C22 C29 C36 122.35(17)
C36 C29 C30 115.30(16)
C31 C30 C29 121.64(17)
C35 C30 C29 120.55(16)
C35 C30 C31 117.70(18)
C30 C31 H31 119.4
C32 C31 C30 121.19(19)
C32 C31 H31 119.4
C31 C32 H32 119.8
C33 C32 C31 120.41(19)
C33 C32 H32 119.8
C32 C33 H33 120.1
C34 C33 C32 119.7(2)
C34 C33 H33 120.1
C33 C34 H34 119.9
C33 C34 C35 120.2(2)
C35 C34 H34 119.9
C30 C35 H35 119.6
C34 C35 C30 120.75(18)
C34 C35 H35 119.6
C37 C36 C29 120.27(18)
C37 C36 C41 117.51(19)
C41 C36 C29 122.14(19)
C36 C37 H37 119.6
C36 C37 C38 120.8(2)
C38 C37 H37 119.6
C37 C38 H38 120.0
C39 C38 C37 120.0(3)
C39 C38 H38 120.0
C38 C39 H39 119.9
C40 C39 C38 120.3(2)
C40 C39 H39 119.9
C39 C40 H40 119.9
C39 C40 C41 120.2(2)
C41 C40 H40 119.9
C36 C41 H41 119.4
C40 C41 C36 121.2(2)
C40 C41 H41 119.4
N1 C42 C8 178.3(2)

loop_
_geom_bond_atom_site_label_1
_geom_bond_atom_site_label_2
_geom_bond_distance
O1 C6 1.383(2)
O1 C7 1.370(2)
O2 C12 1.371(3)
O2 C15 1.412(3)
N1 C42 1.143(3)
C1 C2 1.402(3)
C1 C6 1.388(3)
C1 C9 1.483(3)
C2 H2 0.9300
C2 C3 1.386(3)
C3 H3 0.9300
C3 C4 1.378(3)
C4 H4 0.9300
C4 C5 1.390(3)
C5 C6 1.393(3)
C5 C8 1.435(3)
C7 C8 1.368(3)
C7 C16 1.454(2)
C8 C42 1.424(3)
C9 C10 1.383(3)
C9 C14 1.391(3)
C10 H10 0.9300
C10 C11 1.383(3)
C11 H11 0.9300
C11 C12 1.369(3)
C12 C13 1.373(3)
C13 H13 0.9300
C13 C14 1.377(3)
C14 H14 0.9300
C15 H15A 0.9600
C15 H15B 0.9600
C15 H15C 0.9600
C16 C17 1.395(2)
C16 C21 1.381(3)
C17 H17 0.9300
C17 C18 1.374(3)
C18 H18 0.9300
C18 C19 1.387(3)
C19 C20 1.387(3)
C19 C22 1.494(2)
C20 H20 0.9300
C20 C21 1.380(3)
C21 H21 0.9300
C22 C23 1.501(3)
C22 C29 1.346(3)
C23 C24 1.390(3)
C23 C28 1.379(3)
C24 H24 0.9300
C24 C25 1.392(3)
C25 H25 0.9300
C25 C26 1.371(3)
C26 H26 0.9300
C26 C27 1.361(3)
C27 H27 0.9300
C27 C28 1.373(3)
C28 H28 0.9300
C29 C30 1.494(3)
C29 C36 1.493(3)
C30 C31 1.387(2)
C30 C35 1.386(3)
C31 H31 0.9300
C31 C32 1.371(3)
C32 H32 0.9300
C32 C33 1.367(3)
C33 H33 0.9300
C33 C34 1.367(3)
C34 H34 0.9300
C34 C35 1.385(3)
C35 H35 0.9300
C36 C37 1.386(3)
C36 C41 1.390(3)
C37 H37 0.9300
C37 C38 1.389(3)
C38 H38 0.9300
C38 C39 1.365(4)
C39 H39 0.9300
C39 C40 1.360(4)
C40 H40 0.9300
C40 C41 1.379(3)
C41 H41 0.9300

loop_
_geom_torsion_atom_site_label_1
_geom_torsion_atom_site_label_2
_geom_torsion_atom_site_label_3
_geom_torsion_atom_site_label_4
_geom_torsion
O1 C7 C8 C5 -0.19(19)
O1 C7 C8 C42 179.60(17)
O1 C7 C16 C17 -13.6(2)
O1 C7 C16 C21 166.76(15)
O2 C12 C13 C14 180.0(2)
C1 C2 C3 C4 1.1(3)
C1 C9 C10 C11 179.27(18)
C1 C9 C14 C13 -179.5(2)
C2 C1 C6 O1 -178.69(15)
C2 C1 C6 C5 -0.6(3)
C2 C1 C9 C10 -12.5(3)
C2 C1 C9 C14 166.5(2)
C2 C3 C4 C5 -0.2(3)
C3 C4 C5 C6 -1.0(3)
C3 C4 C5 C8 177.73(19)
C4 C5 C6 O1 179.81(15)
C4 C5 C6 C1 1.4(3)
C4 C5 C8 C7 -179.2(2)
C4 C5 C8 C42 1.0(3)
C5 C8 C42 N1 -21(8)
C6 O1 C7 C8 0.66(18)
C6 O1 C7 C16 179.60(13)
C6 C1 C2 C3 -0.7(3)
C6 C1 C9 C10 168.47(17)
C6 C1 C9 C14 -12.5(3)
C6 C5 C8 C7 -0.34(19)
C6 C5 C8 C42 179.86(18)
C7 O1 C6 C1 177.50(16)
C7 O1 C6 C5 -0.88(18)
C7 C8 C42 N1 160(8)
C7 C16 C17 C18 -177.83(15)
C7 C16 C21 C20 -179.70(16)
C8 C5 C6 O1 0.75(19)
C8 C5 C6 C1 -177.63(16)
C8 C7 C16 C17 165.0(2)
C8 C7 C16 C21 -14.7(3)
C9 C1 C2 C3 -179.82(19)
C9 C1 C6 O1 0.4(3)
C9 C1 C6 C5 178.56(17)
C9 C10 C11 C12 0.3(3)
C10 C9 C14 C13 -0.4(3)
C10 C11 C12 O2 179.8(2)
C10 C11 C12 C13 -0.6(3)
C11 C12 C13 C14 0.4(4)
C12 C13 C14 C9 0.1(4)
C14 C9 C10 C11 0.2(3)
C15 O2 C12 C11 0.8(3)
C15 O2 C12 C13 -178.8(2)
C16 C7 C8 C5 -178.83(18)
C16 C7 C8 C42 1.0(3)
C16 C17 C18 C19 -1.8(3)
C17 C16 C21 C20 0.6(2)
C17 C18 C19 C20 -0.7(3)
C17 C18 C19 C22 -177.84(16)
C18 C19 C20 C21 3.2(3)
C18 C19 C22 C23 121.48(19)
C18 C19 C22 C29 -56.5(2)
C19 C20 C21 C16 -3.2(3)
C19 C22 C23 C24 -45.5(2)
C19 C22 C23 C28 132.40(19)
C19 C22 C29 C30 168.38(17)
C19 C22 C29 C36 -10.5(3)
C20 C19 C22 C23 -55.6(2)
C20 C19 C22 C29 126.4(2)
C21 C16 C17 C18 1.8(2)
C22 C19 C20 C21 -179.69(16)
C22 C23 C24 C25 179.74(18)
C22 C23 C28 C27 -179.10(18)
C22 C29 C30 C31 -55.1(3)
C22 C29 C30 C35 128.8(2)
C22 C29 C36 C37 136.0(2)
C22 C29 C36 C41 -47.4(3)
C23 C22 C29 C30 -9.4(3)
C23 C22 C29 C36 171.68(18)
C23 C24 C25 C26 -1.2(3)
C24 C23 C28 C27 -1.2(3)
C24 C25 C26 C27 0.0(4)
C25 C26 C27 C28 0.6(4)
C26 C27 C28 C23 0.0(3)
C28 C23 C24 C25 1.8(3)
C29 C22 C23 C24 132.5(2)
C29 C22 C23 C28 -49.6(3)
C29 C30 C31 C32 -177.1(2)
C29 C30 C35 C34 178.3(2)
C29 C36 C37 C38 177.9(2)
C29 C36 C41 C40 -177.59(19)
C30 C29 C36 C37 -42.9(3)
C30 C29 C36 C41 133.66(19)
C30 C31 C32 C33 -0.3(4)
C31 C30 C35 C34 2.1(3)
C31 C32 C33 C34 0.4(4)
C32 C33 C34 C35 0.8(4)
C33 C34 C35 C30 -2.1(4)
C35 C30 C31 C32 -0.9(3)
C36 C29 C30 C31 123.9(2)
C36 C29 C30 C35 -52.3(3)
C36 C37 C38 C39 -0.7(4)
C37 C36 C41 C40 -0.9(3)
C37 C38 C39 C40 -0.1(4)
C38 C39 C40 C41 0.4(4)
C39 C40 C41 C36 0.1(3)
C41 C36 C37 C38 1.2(4)
